data_7059026
loop_
_publ_author_name
'Li, Shasha'
'Xu, Lei'
'Jiang, Liping'
'Zhang, Guofang'
'Zhang, Wei-Qiang'
'Gao, Ziwei'

_publ_section_title
;
 Activation reactions of 2-pyridyl and 2-pyrimidinyl alkynes with
 Ru3(CO)12
;
_journal_name_full 'New Journal of Chemistry'
_journal_paper_doi 10.1039/C9NJ04958D
_journal_year 2019
_chemical_formula_sum 'C21 H9 Br N2 O8 Ru3'
_chemical_formula_weight 800.42
_space_group_crystal_system monoclinic
_space_group_IT_number 15
_space_group_name_Hall '-C 2yc'
_space_group_name_H-M_alt 'C 1 2/c 1'
_atom_sites_solution_hydrogens geom
_audit_creation_method SHELXL-2014/7
_audit_update_record
;
2019-11-05 deposited with the CCDC.	2019-11-07 downloaded from the CCDC.
;
_cell_angle_alpha 90
_cell_angle_beta 114.304(10)
_cell_angle_gamma 90
_cell_formula_units_Z 8
_cell_length_a 35.283(12)
_cell_length_b 8.632(3)
_cell_length_c 16.713(5)
_cell_measurement_reflns_used 14561
_cell_measurement_temperature 153(2)
_cell_measurement_theta_max 26.37
_cell_measurement_theta_min 2.43
_cell_volume 4639(3)
_computing_cell_refinement 'SAINT (Bruker AXS Inc., 2012)'
_computing_data_collection 'APEX2 (Bruker AXS Inc., 2012)'
_computing_data_reduction 'SAINT (Bruker AXS Inc., 2012)'
_computing_molecular_graphics 'SHELXTL (Sheldrick, 2014)'
_computing_publication_material 'SHELXTL (Sheldrick, 2014)'
_computing_structure_refinement 'SHELXL-2014/7 (Sheldrick, 2014)'
_computing_structure_solution 'SHELXS (Sheldrick, 2014)'
_diffrn_ambient_temperature 153(2)
_diffrn_measured_fraction_theta_full 0.999
_diffrn_measured_fraction_theta_max 0.999
_diffrn_measurement_device_type 'Bruker APEX II CCD'
_diffrn_radiation_type MoK\a
_diffrn_radiation_wavelength 0.71073
_diffrn_reflns_av_R_equivalents 0.0493
_diffrn_reflns_av_unetI/netI 0.0333
_diffrn_reflns_Laue_measured_fraction_full 0.999
_diffrn_reflns_Laue_measured_fraction_max 0.999
_diffrn_reflns_limit_h_max 43
_diffrn_reflns_limit_h_min -43
_diffrn_reflns_limit_k_max 10
_diffrn_reflns_limit_k_min -10
_diffrn_reflns_limit_l_max 18
_diffrn_reflns_limit_l_min -20
_diffrn_reflns_number 26215
_diffrn_reflns_point_group_measured_fraction_full 0.999
_diffrn_reflns_point_group_measured_fraction_max 0.999
_diffrn_reflns_theta_full 25.242
_diffrn_reflns_theta_max 26.000
_diffrn_reflns_theta_min 2.443
_exptl_absorpt_coefficient_mu 3.702
_exptl_absorpt_correction_type multi-scan
_exptl_absorpt_process_details sadabs
_exptl_crystal_colour colorless
_exptl_crystal_density_diffrn 2.292
_exptl_crystal_description block
_exptl_crystal_F_000 3040
_exptl_crystal_size_max 0.150
_exptl_crystal_size_mid 0.130
_exptl_crystal_size_min 0.110
_exptl_transmission_factor_max 0.7454
_exptl_transmission_factor_min 0.5615
_refine_diff_density_max 0.443
_refine_diff_density_min -0.881
_refine_diff_density_rms 0.105
_refine_ls_extinction_method none
_refine_ls_goodness_of_fit_ref 1.075
_refine_ls_hydrogen_treatment constr
_refine_ls_matrix_type full
_refine_ls_number_parameters 317
_refine_ls_number_reflns 4561
_refine_ls_number_restraints 0
_refine_ls_restrained_S_all 1.075
_refine_ls_R_factor_all 0.0259
_refine_ls_R_factor_gt 0.0205
_refine_ls_shift/su_max 0.002
_refine_ls_shift/su_mean 0.000
_refine_ls_structure_factor_coef Fsqd
_refine_ls_weighting_details 'w=1/[\s^2^(Fo^2^)+(0.0200P)^2^+2.9042P] where P=(Fo^2^+2Fc^2^)/3'
_refine_ls_weighting_scheme calc
_refine_ls_wR_factor_gt 0.0484
_refine_ls_wR_factor_ref 0.0510
_reflns_Friedel_coverage 0.000
_reflns_number_gt 4053
_reflns_number_total 4561
_reflns_threshold_expression 'I > 2\s(I)'
_cod_data_source_file c9nj04958d2.cif
_cod_data_source_block 9a
_cod_original_sg_symbol_H-M 'C 2/c'
_cod_database_code 7059026
_shelx_shelxl_version_number 2014/7
_shelx_space_group_comment
;
The symmetry employed for this shelxl refinement is uniquely defined
by the following loop, which should always be used as a source of
symmetry information in preference to the above space-group names.
They are only intended as comments.
;
_shelx_estimated_absorpt_t_min 0.607
_shelx_estimated_absorpt_t_max 0.686

loop_
_space_group_symop_operation_xyz
'x, y, z'
'-x, y, -z+1/2'
'x+1/2, y+1/2, z'
'-x+1/2, y+1/2, -z+1/2'
'-x, -y, -z'
'x, -y, z-1/2'
'-x+1/2, -y+1/2, -z'
'x+1/2, -y+1/2, z-1/2'

loop_
_atom_site_label
_atom_site_type_symbol
_atom_site_fract_x
_atom_site_fract_y
_atom_site_fract_z
_atom_site_U_iso_or_equiv
_atom_site_adp_type
_atom_site_occupancy
_atom_site_site_symmetry_order
_atom_site_calc_flag
_atom_site_refinement_flags_posn
_atom_site_refinement_flags_adp
Ru2 Ru 0.14325(2) 1.10222(2) 0.20609(2) 0.01277(6) Uani 1 1 d . .
Ru3 Ru 0.13570(2) 0.87088(2) 0.31488(2) 0.01399(6) Uani 1 1 d . .
Ru1 Ru 0.06307(2) 0.99017(2) 0.17958(2) 0.01362(6) Uani 1 1 d . .
Br1 Br 0.00664(2) 0.52912(3) -0.11519(2) 0.02048(7) Uani 1 1 d . .
O3 O 0.06535(6) 1.2397(2) 0.05800(13) 0.0242(4) Uani 1 1 d . .
O2 O 0.05614(7) 1.2351(2) 0.30184(14) 0.0305(5) Uani 1 1 d . .
N2 N 0.12035(7) 0.6535(3) 0.07499(14) 0.0181(5) Uani 1 1 d . .
N1 N 0.06945(6) 0.8065(2) 0.09776(13) 0.0132(4) Uani 1 1 d . .
C15 C 0.05880(8) 1.1410(3) 0.25609(18) 0.0203(6) Uani 1 1 d . .
O8 O 0.19634(8) 0.6289(3) 0.42956(15) 0.0402(6) Uani 1 1 d . .
O5 O 0.16220(7) 1.2839(3) 0.07111(14) 0.0351(5) Uani 1 1 d . .
C1 C 0.03922(8) 0.7378(3) 0.02854(16) 0.0151(5) Uani 1 1 d . .
H1 H 0.0110 0.7670 0.0121 0.018 Uiso 1 1 calc R U
C21 C 0.17269(9) 0.7142(3) 0.38691(18) 0.0230(6) Uani 1 1 d . .
C2 C 0.04888(8) 0.6257(3) -0.01860(17) 0.0159(5) Uani 1 1 d . .
C3 C 0.08999(8) 0.5862(3) 0.00662(18) 0.0188(6) Uani 1 1 d . .
H3 H 0.0970 0.5089 -0.0255 0.023 Uiso 1 1 calc R U
C18 C 0.15604(8) 1.2156(3) 0.12272(18) 0.0205(6) Uani 1 1 d . .
C16 C 0.07967(8) 1.1495(3) 0.11462(17) 0.0167(6) Uani 1 1 d . .
C4 C 0.10912(8) 0.7622(3) 0.11820(16) 0.0131(5) Uani 1 1 d . .
O7 O 0.12639(7) 1.0464(3) 0.46634(14) 0.0355(6) Uani 1 1 d . .
O6 O 0.06201(7) 0.6480(3) 0.27751(15) 0.0377(6) Uani 1 1 d . .
O1 O -0.03061(6) 0.9804(3) 0.09737(16) 0.0360(6) Uani 1 1 d . .
C5 C 0.14065(8) 0.8393(3) 0.19489(16) 0.0133(5) Uani 1 1 d . .
C6 C 0.17712(8) 0.8921(3) 0.18990(18) 0.0154(5) Uani 1 1 d . .
H6 H 0.1831 0.8754 0.1370 0.019 Uiso 1 1 calc R U
C7 C 0.20615(8) 0.9693(3) 0.26838(18) 0.0170(6) Uani 1 1 d . .
C14 C 0.00498(9) 0.9817(3) 0.12565(18) 0.0209(6) Uani 1 1 d . .
C12 C 0.19078(8) 0.9899(3) 0.33524(17) 0.0173(6) Uani 1 1 d . .
C20 C 0.12904(9) 0.9778(3) 0.41057(18) 0.0230(6) Uani 1 1 d . .
C19 C 0.08618(9) 0.7409(3) 0.28649(17) 0.0218(6) Uani 1 1 d . .
C11 C 0.21792(9) 1.0639(3) 0.41479(19) 0.0242(6) Uani 1 1 d . .
H11 H 0.2087 1.0835 0.4598 0.029 Uiso 1 1 calc R U
C17 C 0.14018(9) 1.2837(3) 0.2664(2) 0.0245(6) Uani 1 1 d . .
O4 O 0.13963(8) 1.3916(3) 0.30460(18) 0.0489(7) Uani 1 1 d . .
C8 C 0.24692(9) 1.0208(3) 0.2804(2) 0.0226(6) Uani 1 1 d . .
C9 C 0.27148(9) 1.0834(3) 0.3600(2) 0.0261(7) Uani 1 1 d . .
H9 H 0.2992 1.1123 0.3711 0.031 Uiso 1 1 calc R U
C10 C 0.25705(9) 1.1065(3) 0.4264(2) 0.0280(7) Uani 1 1 d . .
H10 H 0.2750 1.1527 0.4803 0.034 Uiso 1 1 calc R U
C13 C 0.26168(10) 1.0011(4) 0.2084(2) 0.0333(8) Uani 1 1 d . .
H13A H 0.2904 1.0383 0.2288 0.050 Uiso 1 1 calc R U
H13B H 0.2438 1.0609 0.1568 0.050 Uiso 1 1 calc R U
H13C H 0.2605 0.8913 0.1927 0.050 Uiso 1 1 calc R U

loop_
_atom_site_aniso_label
_atom_site_aniso_U_11
_atom_site_aniso_U_22
_atom_site_aniso_U_33
_atom_site_aniso_U_23
_atom_site_aniso_U_13
_atom_site_aniso_U_12
Ru2 0.01155(11) 0.01164(11) 0.01443(11) -0.00029(8) 0.00464(9) -0.00029(8)
Ru3 0.01460(11) 0.01432(12) 0.01185(11) 0.00015(8) 0.00425(9) -0.00131(8)
Ru1 0.01156(11) 0.01491(12) 0.01497(12) -0.00129(8) 0.00604(9) 0.00132(8)
Br1 0.01890(14) 0.02332(15) 0.01704(14) -0.00552(11) 0.00520(11) -0.00755(11)
O3 0.0163(10) 0.0263(11) 0.0253(11) 0.0080(9) 0.0039(9) 0.0024(8)
O2 0.0376(13) 0.0293(12) 0.0288(11) -0.0059(9) 0.0177(10) 0.0076(10)
N2 0.0168(12) 0.0176(11) 0.0193(12) -0.0036(9) 0.0070(10) 0.0008(9)
N1 0.0131(11) 0.0135(11) 0.0130(11) 0.0005(8) 0.0055(9) 0.0002(8)
C15 0.0164(14) 0.0242(15) 0.0214(15) 0.0023(12) 0.0089(12) 0.0032(11)
O8 0.0482(15) 0.0358(14) 0.0304(13) 0.0125(10) 0.0100(12) 0.0209(12)
O5 0.0448(14) 0.0331(13) 0.0341(12) 0.0074(10) 0.0230(11) -0.0082(11)
C1 0.0137(13) 0.0157(13) 0.0159(13) 0.0022(10) 0.0061(11) -0.0016(10)
C21 0.0286(16) 0.0237(15) 0.0169(14) -0.0023(12) 0.0097(13) -0.0004(13)
C2 0.0161(13) 0.0157(14) 0.0145(13) -0.0002(10) 0.0048(11) -0.0051(10)
C3 0.0206(14) 0.0178(14) 0.0190(14) -0.0038(11) 0.0093(12) 0.0003(11)
C18 0.0165(14) 0.0203(15) 0.0229(15) -0.0007(12) 0.0061(12) 0.0003(11)
C16 0.0147(13) 0.0175(13) 0.0186(14) -0.0039(11) 0.0075(11) 0.0005(11)
C4 0.0140(12) 0.0113(12) 0.0148(13) 0.0027(10) 0.0068(11) -0.0013(10)
O7 0.0432(14) 0.0414(14) 0.0208(11) -0.0093(10) 0.0120(11) 0.0081(11)
O6 0.0330(13) 0.0382(13) 0.0378(13) 0.0044(11) 0.0107(11) -0.0194(11)
O1 0.0138(11) 0.0468(15) 0.0460(15) -0.0096(11) 0.0109(10) 0.0006(9)
C5 0.0138(13) 0.0097(12) 0.0151(13) 0.0012(10) 0.0046(11) 0.0012(10)
C6 0.0130(12) 0.0126(13) 0.0206(14) 0.0015(10) 0.0068(11) 0.0034(10)
C7 0.0122(13) 0.0109(13) 0.0241(14) 0.0027(11) 0.0036(11) 0.0028(10)
C14 0.0240(16) 0.0193(15) 0.0199(14) -0.0022(11) 0.0096(13) 0.0014(12)
C12 0.0147(13) 0.0144(13) 0.0179(14) 0.0022(10) 0.0018(11) -0.0006(10)
C20 0.0209(15) 0.0249(16) 0.0185(15) 0.0040(12) 0.0033(12) 0.0007(12)
C19 0.0232(15) 0.0276(16) 0.0145(14) -0.0001(11) 0.0076(12) -0.0008(13)
C11 0.0254(15) 0.0200(15) 0.0187(15) 0.0005(11) 0.0004(12) -0.0026(12)
C17 0.0200(15) 0.0198(15) 0.0326(17) -0.0024(13) 0.0099(13) -0.0031(12)
O4 0.0454(16) 0.0347(14) 0.0711(19) -0.0328(13) 0.0285(14) -0.0087(11)
C8 0.0143(13) 0.0142(14) 0.0372(17) 0.0025(12) 0.0086(13) 0.0018(11)
C9 0.0134(14) 0.0144(14) 0.0398(18) 0.0044(13) 0.0003(13) -0.0014(11)
C10 0.0245(16) 0.0173(15) 0.0272(16) -0.0005(12) -0.0045(13) -0.0054(12)
C13 0.0197(16) 0.0324(18) 0.054(2) -0.0029(15) 0.0211(16) -0.0047(13)

loop_
_atom_type_symbol
_atom_type_description
_atom_type_scat_dispersion_real
_atom_type_scat_dispersion_imag
_atom_type_scat_source
C C 0.0033 0.0016 'International Tables Vol C Tables 4.2.6.8 and 6.1.1.4'
H H 0.0000 0.0000 'International Tables Vol C Tables 4.2.6.8 and 6.1.1.4'
N N 0.0061 0.0033 'International Tables Vol C Tables 4.2.6.8 and 6.1.1.4'
O O 0.0106 0.0060 'International Tables Vol C Tables 4.2.6.8 and 6.1.1.4'
Br Br -0.2901 2.4595 'International Tables Vol C Tables 4.2.6.8 and 6.1.1.4'
Ru Ru -1.2594 0.8363 'International Tables Vol C Tables 4.2.6.8 and 6.1.1.4'

loop_
_geom_angle_atom_site_label_1
_geom_angle_atom_site_label_2
_geom_angle_atom_site_label_3
_geom_angle
C17 Ru2 C18 92.71(13)
C17 Ru2 C16 87.15(11)
C18 Ru2 C16 82.84(11)
C17 Ru2 C6 151.96(11)
C18 Ru2 C6 91.65(11)
C16 Ru2 C6 120.88(10)
C17 Ru2 C5 149.43(11)
C18 Ru2 C5 117.81(11)
C16 Ru2 C5 97.73(9)
C6 Ru2 C5 36.04(9)
C17 Ru2 C7 115.03(11)
C18 Ru2 C7 96.39(11)
C16 Ru2 C7 157.80(10)
C6 Ru2 C7 36.93(9)
C5 Ru2 C7 62.89(9)
C17 Ru2 C12 91.60(11)
C18 Ru2 C12 126.52(11)
C16 Ru2 C12 150.63(10)
C6 Ru2 C12 63.93(10)
C5 Ru2 C12 69.56(9)
C7 Ru2 C12 36.00(10)
C17 Ru2 Ru3 101.76(10)
C18 Ru2 Ru3 164.10(9)
C16 Ru2 Ru3 104.22(7)
C6 Ru2 Ru3 72.48(7)
C5 Ru2 Ru3 47.74(7)
C7 Ru2 Ru3 71.63(7)
C12 Ru2 Ru3 47.40(7)
C17 Ru2 Ru1 95.34(9)
C18 Ru2 Ru1 125.51(8)
C16 Ru2 Ru1 44.07(7)
C6 Ru2 Ru1 104.52(7)
C5 Ru2 Ru1 69.18(6)
C7 Ru2 Ru1 127.26(7)
C12 Ru2 Ru1 107.04(7)
Ru3 Ru2 Ru1 60.147(11)
C21 Ru3 C20 95.71(12)
C21 Ru3 C19 93.25(12)
C20 Ru3 C19 94.20(12)
C21 Ru3 C12 84.15(12)
C20 Ru3 C12 92.96(12)
C19 Ru3 C12 172.60(11)
C21 Ru3 C5 101.82(11)
C20 Ru3 C5 158.94(11)
C19 Ru3 C5 96.34(10)
C12 Ru3 C5 77.47(10)
C21 Ru3 Ru2 133.70(9)
C20 Ru3 Ru2 105.86(9)
C19 Ru3 Ru2 124.50(8)
C12 Ru3 Ru2 54.83(7)
C5 Ru3 Ru2 53.30(7)
C21 Ru3 Ru1 156.57(9)
C20 Ru3 Ru1 96.25(9)
C19 Ru3 Ru1 65.84(8)
C12 Ru3 Ru1 115.21(7)
C5 Ru3 Ru1 71.79(7)
Ru2 Ru3 Ru1 60.989(19)
C14 Ru1 C15 88.62(12)
C14 Ru1 C16 105.97(12)
C15 Ru1 C16 90.95(12)
C14 Ru1 N1 92.60(10)
C15 Ru1 N1 176.58(10)
C16 Ru1 N1 91.79(10)
C14 Ru1 Ru3 145.61(9)
C15 Ru1 Ru3 90.47(9)
C16 Ru1 Ru3 108.42(8)
N1 Ru1 Ru3 86.72(6)
C14 Ru1 Ru2 155.51(9)
C15 Ru1 Ru2 90.67(9)
C16 Ru1 Ru2 49.56(8)
N1 Ru1 Ru2 89.55(6)
Ru3 Ru1 Ru2 58.86(2)
C3 N2 C4 117.1(2)
C1 N1 C4 117.7(2)
C1 N1 Ru1 127.84(17)
C4 N1 Ru1 114.42(16)
O2 C15 Ru1 178.8(3)
N1 C1 C2 120.4(2)
N1 C1 H1 119.8
C2 C1 H1 119.8
O8 C21 Ru3 175.5(3)
C1 C2 C3 118.5(2)
C1 C2 Br1 120.5(2)
C3 C2 Br1 121.0(2)
N2 C3 C2 121.8(2)
N2 C3 H3 119.1
C2 C3 H3 119.1
O5 C18 Ru2 177.6(3)
O3 C16 Ru1 141.2(2)
O3 C16 Ru2 132.3(2)
Ru1 C16 Ru2 86.37(10)
N2 C4 N1 124.5(2)
N2 C4 C5 120.2(2)
N1 C4 C5 115.3(2)
C6 C5 C4 118.8(2)
C6 C5 Ru3 117.01(18)
C4 C5 Ru3 124.19(18)
C6 C5 Ru2 70.90(14)
C4 C5 Ru2 120.99(17)
Ru3 C5 Ru2 78.96(8)
C5 C6 C7 114.8(2)
C5 C6 Ru2 73.06(15)
C7 C6 Ru2 74.53(14)
C5 C6 H6 122.6
C7 C6 H6 122.6
Ru2 C6 H6 122.6
C8 C7 C12 121.8(3)
C8 C7 C6 124.2(3)
C12 C7 C6 114.0(2)
C8 C7 Ru2 128.65(19)
C12 C7 Ru2 72.07(15)
C6 C7 Ru2 68.54(14)
O1 C14 Ru1 175.7(3)
C11 C12 C7 117.0(3)
C11 C12 Ru3 126.2(2)
C7 C12 Ru3 115.67(19)
C11 C12 Ru2 128.81(19)
C7 C12 Ru2 71.93(15)
Ru3 C12 Ru2 77.77(9)
O7 C20 Ru3 176.5(3)
O6 C19 Ru3 169.0(3)
C10 C11 C12 120.3(3)
C10 C11 H11 119.9
C12 C11 H11 119.9
O4 C17 Ru2 177.7(3)
C9 C8 C7 117.1(3)
C9 C8 C13 122.3(3)
C7 C8 C13 120.5(3)
C8 C9 C10 122.1(3)
C8 C9 H9 118.9
C10 C9 H9 118.9
C11 C10 C9 121.5(3)
C11 C10 H10 119.3
C9 C10 H10 119.3
C8 C13 H13A 109.5
C8 C13 H13B 109.5
H13A C13 H13B 109.5
C8 C13 H13C 109.5
H13A C13 H13C 109.5
H13B C13 H13C 109.5

loop_
_geom_bond_atom_site_label_1
_geom_bond_atom_site_label_2
_geom_bond_distance
Ru2 C17 1.891(3)
Ru2 C18 1.903(3)
Ru2 C16 2.171(3)
Ru2 C6 2.248(3)
Ru2 C5 2.276(3)
Ru2 C7 2.329(3)
Ru2 C12 2.330(3)
Ru2 Ru3 2.7862(7)
Ru2 Ru1 2.8467(9)
Ru3 C21 1.920(3)
Ru3 C20 1.943(3)
Ru3 C19 1.963(3)
Ru3 C12 2.099(3)
Ru3 C5 2.101(3)
Ru3 Ru1 2.8232(7)
Ru1 C14 1.870(3)
Ru1 C15 1.874(3)
Ru1 C16 1.984(3)
Ru1 N1 2.165(2)
Br1 C2 1.882(3)
O3 C16 1.167(3)
O2 C15 1.146(3)
N2 C3 1.335(3)
N2 C4 1.340(3)
N1 C1 1.346(3)
N1 C4 1.352(3)
O8 C21 1.121(3)
O5 C18 1.137(3)
C1 C2 1.376(4)
C1 H1 0.9500
C2 C3 1.377(4)
C3 H3 0.9500
C4 C5 1.466(3)
O7 C20 1.140(4)
O6 C19 1.135(3)
O1 C14 1.145(4)
C5 C6 1.400(4)
C6 C7 1.452(4)
C6 H6 1.0000
C7 C8 1.438(4)
C7 C12 1.440(4)
C12 C11 1.430(4)
C11 C10 1.363(4)
C11 H11 0.9500
C17 O4 1.133(4)
C8 C9 1.365(4)
C8 C13 1.505(4)
C9 C10 1.412(5)
C9 H9 0.9500
C10 H10 0.9500
C13 H13A 0.9800
C13 H13B 0.9800
C13 H13C 0.9800
